data_2107472
loop_
_publ_author_name
'Lorenzo, Daniel A.'
'Forrest, Sebastian J. K.'
'Sparkes, Hazel A.'

_publ_section_title
;
 Crystal engineering: co-crystals of cinnamic acid derivatives with a
 pyridyl derivative co-crystallizer
;
_journal_issue 1
_journal_name_full 'Acta Crystallographica Section B'
_journal_page_first 87
_journal_page_last 95
_journal_paper_doi 10.1107/S2052520615019678
_journal_volume 72
_journal_year 2016
_chemical_formula_moiety 'C9 H8 O2, C6 H6 N2 O'
_chemical_formula_sum 'C15 H14 N2 O3'
_chemical_formula_weight 270.28
_chemical_name_systematic
;
 ?
;
_space_group_crystal_system triclinic
_space_group_IT_number 2
_space_group_name_Hall '-P 1'
_space_group_name_H-M_alt 'P -1'
_symmetry_space_group_name_Hall '-P 1'
_symmetry_space_group_name_H-M 'P -1'
_atom_sites_solution_hydrogens mixed
_atom_sites_solution_primary iterative
_audit_creation_method
;
Olex2 1.2
(compiled 2015.01.26 svn.r3150 for OlexSys, GUI svn.r4998)
;
_cell_angle_alpha 75.883(2)
_cell_angle_beta 82.329(2)
_cell_angle_gamma 83.301(2)
_cell_formula_units_Z 4
_cell_length_a 8.4176(3)
_cell_length_b 10.6487(4)
_cell_length_c 15.0679(5)
_cell_measurement_reflns_used 4776
_cell_measurement_temperature 100(2)
_cell_measurement_theta_max 27.91
_cell_measurement_theta_min 2.68
_cell_volume 1293.14(8)
_computing_cell_refinement 'SAINT v8.34A (Bruker, 2013)'
_computing_data_reduction 'SAINT v8.34A (Bruker, 2013)'
_computing_molecular_graphics 'Olex2 (Dolomanov et al., 2009)'
_computing_publication_material 'Olex2 (Dolomanov et al., 2009)'
_computing_structure_refinement 'ShelXL (Sheldrick, 2008)'
_computing_structure_solution
;
Superflip (Palatinus & Chapuis, 2007;Palatinus & van der Lee, 2008;
Palatinus et al., 2012)
;
_diffrn_ambient_temperature 100(2)
_diffrn_measured_fraction_theta_full 0.986
_diffrn_measured_fraction_theta_max 0.973
_diffrn_measurement_device 'Bruker Apex II kappa CCD area detector'
_diffrn_measurement_device_type 'Bruker Apex II kappa CCDC area detector'
_diffrn_measurement_method '\f and \w scans'
_diffrn_radiation_monochromator graphite
_diffrn_radiation_type MoK\a
_diffrn_radiation_wavelength 0.71073
_diffrn_reflns_av_R_equivalents 0.0168
_diffrn_reflns_limit_h_max 11
_diffrn_reflns_limit_h_min -11
_diffrn_reflns_limit_k_max 14
_diffrn_reflns_limit_k_min -14
_diffrn_reflns_limit_l_max 19
_diffrn_reflns_limit_l_min -19
_diffrn_reflns_number 11995
_diffrn_reflns_theta_full 26.000
_diffrn_reflns_theta_max 27.971
_diffrn_reflns_theta_min 1.402
_diffrn_standards_number 0
_exptl_absorpt_coefficient_mu 0.098
_exptl_absorpt_correction_T_max 0.7456
_exptl_absorpt_correction_T_min 0.6242
_exptl_absorpt_correction_type multi-scan
_exptl_absorpt_process_details
;
SADABS-2014/4 (Bruker,2014/4) was used for absorption correction.
wR2(int) was 0.0528 before and 0.0297 after correction.
The Ratio of minimum to maximum transmission is 0.8372.
The \l/2 correction factor is 0.00150.
;
_exptl_crystal_colour colourless
_exptl_crystal_density_diffrn 1.388
_exptl_crystal_description block
_exptl_crystal_F_000 568
_exptl_crystal_size_max 0.6
_exptl_crystal_size_mid 0.47
_exptl_crystal_size_min 0.33
_refine_diff_density_max 0.459
_refine_diff_density_min -0.241
_refine_ls_extinction_method none
_refine_ls_goodness_of_fit_ref 1.031
_refine_ls_hydrogen_treatment mixed
_refine_ls_matrix_type full
_refine_ls_number_parameters 385
_refine_ls_number_reflns 6048
_refine_ls_number_restraints 0
_refine_ls_restrained_S_all 1.031
_refine_ls_R_factor_all 0.0501
_refine_ls_R_factor_gt 0.0385
_refine_ls_shift/su_max 0.001
_refine_ls_shift/su_mean 0.000
_refine_ls_structure_factor_coef Fsqd
_refine_ls_weighting_details 'w=1/[\s^2^(Fo^2^)+(0.0643P)^2^+0.2177P] where P=(Fo^2^+2Fc^2^)/3'
_refine_ls_weighting_scheme calc
_refine_ls_wR_factor_gt 0.1027
_refine_ls_wR_factor_ref 0.1104
_reflns_number_gt 4955
_reflns_number_total 6048
_reflns_threshold_expression 'I > 2\s(I)'
_cod_data_source_file bm5077sup1.cif
_cod_data_source_block 1B
_cod_depositor_comments
;Adding full bibliography for 2107471--2107478.cif.

 Adding full bibliography for 2107471--2107478.cif.
;
_cod_database_code 2107472
_cod_database_fobs_code 2107472
_shelx_space_group_comment
;
The symmetry employed for this shelxl refinement is uniquely defined
by the following loop, which should always be used as a source of
symmetry information in preference to the above space-group names.
They are only intended as comments.
;
_shelxl_version_number .2013

loop_
_space_group_symop_operation_xyz
'x, y, z'
'-x, -y, -z'

loop_
_atom_site_type_symbol
_atom_site_label
_atom_site_fract_x
_atom_site_fract_y
_atom_site_fract_z
_atom_site_U_iso_or_equiv
_atom_site_adp_type
_atom_site_calc_flag
_atom_site_occupancy
O O4 0.20081(11) 1.06934(8) 0.04949(6) 0.0209(2) Uani d 1
O O5 0.06173(10) 1.06118(8) 0.18708(6) 0.0210(2) Uani d 1
C C16 -0.22091(14) 1.45975(11) -0.03760(8) 0.0155(2) Uani d 1
H H16 -0.2668 1.4178 0.0218 0.019 Uiso calc 1
C C17 -0.30257(14) 1.56850(11) -0.08840(8) 0.0170(2) Uani d 1
H H17 -0.4054 1.5999 -0.0641 0.020 Uiso calc 1
C C18 -0.23506(15) 1.63185(11) -0.17466(8) 0.0174(2) Uani d 1
H H18 -0.2920 1.7060 -0.2092 0.021 Uiso calc 1
C C19 -0.08525(15) 1.58713(11) -0.21032(8) 0.0172(2) Uani d 1
H H19 -0.0379 1.6317 -0.2686 0.021 Uiso calc 1
C C20 -0.00428(14) 1.47674(11) -0.16057(8) 0.0157(2) Uani d 1
H H20 0.0976 1.4450 -0.1858 0.019 Uiso calc 1
C C21 -0.07068(14) 1.41180(11) -0.07389(7) 0.0138(2) Uani d 1
C C22 0.01927(14) 1.29479(11) -0.02491(8) 0.0148(2) Uani d 1
H H22 0.1082 1.2593 -0.0596 0.018 Uiso calc 1
C C23 -0.01026(14) 1.23305(11) 0.06287(8) 0.0154(2) Uani d 1
H H23 -0.0975 1.2667 0.0997 0.019 Uiso calc 1
C C24 0.08690(14) 1.11434(11) 0.10544(8) 0.0150(2) Uani d 1
O O1 1.10340(11) -0.49228(9) 0.60009(6) 0.0221(2) Uani d 1
O O2 1.28718(11) -0.45971(8) 0.47706(6) 0.0204(2) Uani d 1
C C1 1.48226(14) -0.91144(11) 0.68608(8) 0.0168(2) Uani d 1
H H1A 1.5339 -0.8720 0.6276 0.020 Uiso calc 1
C C2 1.55067(15) -1.02660(12) 0.73728(8) 0.0200(3) Uani d 1
H H2 1.6496 -1.0654 0.7138 0.024 Uiso calc 1
C C3 1.47557(16) -1.08570(12) 0.82277(8) 0.0203(3) Uani d 1
H H3 1.5236 -1.1643 0.8576 0.024 Uiso calc 1
C C4 1.33081(15) -1.02993(11) 0.85702(8) 0.0186(2) Uani d 1
H H4A 1.2789 -1.0703 0.9152 0.022 Uiso calc 1
C C5 1.26186(15) -0.91475(11) 0.80596(8) 0.0168(2) Uani d 1
H H5 1.1620 -0.8771 0.8294 0.020 Uiso calc 1
C C6 1.33727(14) -0.85338(11) 0.72057(8) 0.0146(2) Uani d 1
C C7 1.26143(14) -0.72922(11) 0.67179(8) 0.0154(2) Uani d 1
H H7 1.1583 -0.7016 0.6981 0.018 Uiso calc 1
C C8 1.32174(14) -0.65096(11) 0.59452(8) 0.0163(2) Uani d 1
H H8 1.4237 -0.6766 0.5658 0.020 Uiso calc 1
C C9 1.23652(14) -0.52594(11) 0.55168(8) 0.0154(2) Uani d 1
O O6 0.63568(10) 0.40327(8) 0.21083(5) 0.01890(19) Uani d 1
N N3 0.33210(12) 0.83883(9) 0.12744(6) 0.0165(2) Uani d 1
N N4 0.49527(13) 0.41488(10) 0.34804(7) 0.0166(2) Uani d 1
C C25 0.47045(14) 0.78510(11) 0.09248(8) 0.0163(2) Uani d 1
H H25 0.5246 0.8324 0.0372 0.020 Uiso calc 1
C C26 0.53794(14) 0.66340(11) 0.13348(8) 0.0149(2) Uani d 1
H H26 0.6352 0.6275 0.1060 0.018 Uiso calc 1
C C27 0.46153(14) 0.59441(10) 0.21541(7) 0.0134(2) Uani d 1
C C28 0.31766(14) 0.64967(11) 0.25206(8) 0.0157(2) Uani d 1
H H28 0.2617 0.6051 0.3077 0.019 Uiso calc 1
C C29 0.25757(15) 0.77131(11) 0.20557(8) 0.0179(2) Uani d 1
H H29 0.1587 0.8085 0.2304 0.021 Uiso calc 1
C C30 0.53836(14) 0.46205(10) 0.25861(8) 0.0137(2) Uani d 1
O O3 0.63597(10) 0.16029(8) 0.43624(5) 0.01797(19) Uani d 1
N N1 0.96690(12) -0.26237(9) 0.52294(6) 0.0159(2) Uani d 1
N N2 0.80706(13) 0.16582(10) 0.30636(7) 0.0162(2) Uani d 1
C C10 0.82051(14) -0.21608(11) 0.55363(8) 0.0158(2) Uani d 1
H H10 0.7640 -0.2676 0.6062 0.019 Uiso calc 1
C C11 0.74758(14) -0.09641(11) 0.51228(7) 0.0144(2) Uani d 1
H H11 0.6437 -0.0666 0.5363 0.017 Uiso calc 1
C C12 0.82925(13) -0.02068(10) 0.43500(7) 0.0123(2) Uani d 1
C C13 0.98052(14) -0.06896(11) 0.40223(7) 0.0144(2) Uani d 1
H H13 1.0389 -0.0202 0.3492 0.017 Uiso calc 1
C C14 1.04491(14) -0.18963(11) 0.44823(8) 0.0153(2) Uani d 1
H H14 1.1486 -0.2219 0.4258 0.018 Uiso calc 1
C C15 0.74901(13) 0.11036(10) 0.39157(7) 0.0130(2) Uani d 1
H H2A 0.758(2) 0.2406(17) 0.2765(11) 0.030(4) Uiso d 1
H H4B 0.539(2) 0.3368(18) 0.3756(12) 0.039(5) Uiso d 1
H H4C 0.435(2) 0.4608(16) 0.3825(11) 0.032(4) Uiso d 1
H H2B 0.881(2) 0.1252(16) 0.2711(11) 0.035(4) Uiso d 1
H H1 1.055(2) -0.408(2) 0.5688(13) 0.055(6) Uiso d 1
H H4 0.249(2) 0.984(2) 0.0813(13) 0.056(6) Uiso d 1

loop_
_atom_site_aniso_label
_atom_site_aniso_U_11
_atom_site_aniso_U_22
_atom_site_aniso_U_33
_atom_site_aniso_U_12
_atom_site_aniso_U_13
_atom_site_aniso_U_23
O4 0.0235(5) 0.0166(4) 0.0153(4) 0.0090(4) 0.0035(3) 0.0022(3)
O5 0.0226(5) 0.0190(4) 0.0143(4) 0.0065(4) 0.0022(3) 0.0034(3)
C16 0.0162(6) 0.0156(5) 0.0130(5) -0.0022(4) -0.0001(4) -0.0003(4)
C17 0.0147(6) 0.0161(6) 0.0188(6) 0.0030(4) -0.0021(4) -0.0034(4)
C18 0.0220(6) 0.0129(5) 0.0161(5) 0.0022(5) -0.0060(4) -0.0009(4)
C19 0.0216(6) 0.0150(5) 0.0127(5) -0.0017(5) -0.0015(4) 0.0010(4)
C20 0.0155(6) 0.0154(5) 0.0144(5) 0.0003(4) -0.0006(4) -0.0016(4)
C21 0.0148(5) 0.0125(5) 0.0134(5) -0.0010(4) -0.0032(4) -0.0008(4)
C22 0.0140(5) 0.0127(5) 0.0163(5) 0.0004(4) -0.0007(4) -0.0016(4)
C23 0.0158(6) 0.0132(5) 0.0155(5) 0.0018(4) -0.0006(4) -0.0020(4)
C24 0.0150(5) 0.0128(5) 0.0151(5) 0.0001(4) 0.0000(4) -0.0008(4)
O1 0.0236(5) 0.0166(4) 0.0177(4) 0.0094(4) 0.0038(3) 0.0033(3)
O2 0.0237(5) 0.0164(4) 0.0156(4) 0.0056(3) 0.0014(3) 0.0016(3)
C1 0.0190(6) 0.0149(5) 0.0144(5) 0.0000(5) -0.0014(4) -0.0005(4)
C2 0.0200(6) 0.0171(6) 0.0209(6) 0.0050(5) -0.0030(5) -0.0030(5)
C3 0.0282(7) 0.0126(5) 0.0178(6) 0.0038(5) -0.0070(5) 0.0007(4)
C4 0.0260(6) 0.0141(5) 0.0139(5) -0.0015(5) -0.0021(4) -0.0002(4)
C5 0.0192(6) 0.0141(5) 0.0169(5) 0.0006(5) -0.0016(4) -0.0046(4)
C6 0.0173(6) 0.0113(5) 0.0152(5) 0.0004(4) -0.0049(4) -0.0023(4)
C7 0.0175(6) 0.0129(5) 0.0156(5) 0.0012(4) -0.0030(4) -0.0036(4)
C8 0.0164(6) 0.0146(5) 0.0165(5) 0.0040(4) -0.0025(4) -0.0028(4)
C9 0.0178(6) 0.0136(5) 0.0134(5) 0.0029(4) -0.0020(4) -0.0024(4)
O6 0.0202(4) 0.0152(4) 0.0167(4) 0.0059(3) 0.0013(3) -0.0003(3)
N3 0.0200(5) 0.0122(5) 0.0155(5) 0.0022(4) -0.0032(4) -0.0007(4)
N4 0.0189(5) 0.0113(5) 0.0150(5) 0.0045(4) 0.0009(4) 0.0015(4)
C25 0.0188(6) 0.0137(5) 0.0139(5) -0.0015(4) -0.0004(4) 0.0009(4)
C26 0.0140(5) 0.0139(5) 0.0149(5) 0.0016(4) -0.0007(4) -0.0016(4)
C27 0.0162(5) 0.0098(5) 0.0133(5) -0.0003(4) -0.0034(4) -0.0003(4)
C28 0.0177(6) 0.0126(5) 0.0139(5) 0.0010(4) 0.0001(4) 0.0004(4)
C29 0.0178(6) 0.0151(6) 0.0178(6) 0.0036(5) -0.0007(4) -0.0015(4)
C30 0.0134(5) 0.0106(5) 0.0153(5) 0.0000(4) -0.0019(4) -0.0001(4)
O3 0.0186(4) 0.0146(4) 0.0162(4) 0.0052(3) 0.0025(3) -0.0003(3)
N1 0.0180(5) 0.0134(5) 0.0143(5) 0.0026(4) -0.0031(4) -0.0009(4)
N2 0.0182(5) 0.0120(5) 0.0135(5) 0.0051(4) 0.0012(4) 0.0017(4)
C10 0.0179(6) 0.0141(5) 0.0127(5) -0.0009(4) -0.0007(4) 0.0012(4)
C11 0.0134(5) 0.0143(5) 0.0137(5) 0.0011(4) -0.0001(4) -0.0018(4)
C12 0.0139(5) 0.0111(5) 0.0116(5) 0.0006(4) -0.0029(4) -0.0020(4)
C13 0.0151(6) 0.0139(5) 0.0119(5) 0.0000(4) -0.0004(4) 0.0001(4)
C14 0.0138(5) 0.0153(5) 0.0148(5) 0.0030(4) -0.0007(4) -0.0022(4)
C15 0.0135(5) 0.0100(5) 0.0141(5) 0.0006(4) -0.0026(4) -0.0006(4)

loop_
_atom_type_symbol
_atom_type_description
_atom_type_scat_dispersion_real
_atom_type_scat_dispersion_imag
_atom_type_scat_source
C C 0.0033 0.0016 'International Tables Vol C Tables 4.2.6.8 and 6.1.1.4'
H H 0.0000 0.0000 'International Tables Vol C Tables 4.2.6.8 and 6.1.1.4'
N N 0.0061 0.0033 'International Tables Vol C Tables 4.2.6.8 and 6.1.1.4'
O O 0.0106 0.0060 'International Tables Vol C Tables 4.2.6.8 and 6.1.1.4'

loop_
_geom_angle_atom_site_label_1
_geom_angle_atom_site_label_2
_geom_angle_atom_site_label_3
_geom_angle
C24 O4 H4 109.9(11)
C17 C16 H16 120.0
C17 C16 C21 119.93(10)
C21 C16 H16 120.0
C16 C17 H17 119.8
C16 C17 C18 120.44(11)
C18 C17 H17 119.8
C17 C18 H18 119.9
C19 C18 C17 120.14(11)
C19 C18 H18 119.9
C18 C19 H19 120.2
C18 C19 C20 119.67(11)
C20 C19 H19 120.2
C19 C20 H20 119.6
C19 C20 C21 120.86(11)
C21 C20 H20 119.6
C16 C21 C22 122.55(10)
C20 C21 C16 118.93(10)
C20 C21 C22 118.52(10)
C21 C22 H22 116.5
C23 C22 C21 127.00(11)
C23 C22 H22 116.5
C22 C23 H23 118.6
C22 C23 C24 122.74(11)
C24 C23 H23 118.6
O4 C24 C23 115.49(10)
O5 C24 O4 122.54(11)
O5 C24 C23 121.97(10)
C9 O1 H1 110.4(11)
C2 C1 H1A 120.0
C2 C1 C6 119.99(11)
C6 C1 H1A 120.0
C1 C2 H2 119.7
C1 C2 C3 120.53(12)
C3 C2 H2 119.7
C2 C3 H3 120.0
C4 C3 C2 119.94(11)
C4 C3 H3 120.0
C3 C4 H4A 120.1
C3 C4 C5 119.71(11)
C5 C4 H4A 120.1
C4 C5 H5 119.5
C4 C5 C6 120.91(11)
C6 C5 H5 119.5
C1 C6 C5 118.90(10)
C1 C6 C7 122.87(10)
C5 C6 C7 118.22(10)
C6 C7 H7 116.5
C8 C7 C6 126.95(11)
C8 C7 H7 116.5
C7 C8 H8 118.6
C7 C8 C9 122.71(11)
C9 C8 H8 118.6
O1 C9 C8 114.71(10)
O2 C9 O1 123.22(11)
O2 C9 C8 122.07(11)
C25 N3 C29 117.98(10)
C30 N4 H4B 119.0(11)
C30 N4 H4C 122.6(11)
H4B N4 H4C 117.9(15)
N3 C25 H25 118.6
N3 C25 C26 122.71(10)
C26 C25 H25 118.6
C25 C26 H26 120.4
C25 C26 C27 119.16(11)
C27 C26 H26 120.4
C26 C27 C30 117.91(10)
C28 C27 C26 118.41(10)
C28 C27 C30 123.67(10)
C27 C28 H28 120.7
C29 C28 C27 118.51(10)
C29 C28 H28 120.7
N3 C29 C28 123.23(11)
N3 C29 H29 118.4
C28 C29 H29 118.4
O6 C30 N4 123.51(11)
O6 C30 C27 119.52(10)
N4 C30 C27 116.97(10)
C10 N1 C14 118.07(10)
C15 N2 H2A 119.8(10)
C15 N2 H2B 123.7(10)
H2A N2 H2B 115.3(14)
N1 C10 H10 118.5
N1 C10 C11 123.02(10)
C11 C10 H10 118.5
C10 C11 H11 120.6
C10 C11 C12 118.80(11)
C12 C11 H11 120.6
C11 C12 C15 118.11(10)
C13 C12 C11 118.40(10)
C13 C12 C15 123.49(10)
C12 C13 H13 120.5
C14 C13 C12 118.97(10)
C14 C13 H13 120.5
N1 C14 C13 122.74(11)
N1 C14 H14 118.6
C13 C14 H14 118.6
O3 C15 N2 123.78(11)
O3 C15 C12 119.31(10)
N2 C15 C12 116.91(10)

loop_
_geom_bond_atom_site_label_1
_geom_bond_atom_site_label_2
_geom_bond_distance
O4 C24 1.3168(14)
O4 H4 0.98(2)
O5 C24 1.2236(13)
C16 H16 0.9500
C16 C17 1.3863(16)
C16 C21 1.4000(16)
C17 H17 0.9500
C17 C18 1.3900(16)
C18 H18 0.9500
C18 C19 1.3819(17)
C19 H19 0.9500
C19 C20 1.3886(16)
C20 H20 0.9500
C20 C21 1.3968(15)
C21 C22 1.4666(15)
C22 H22 0.9500
C22 C23 1.3303(16)
C23 H23 0.9500
C23 C24 1.4771(16)
O1 C9 1.3160(14)
O1 H1 0.97(2)
O2 C9 1.2243(14)
C1 H1A 0.9500
C1 C2 1.3867(16)
C1 C6 1.3976(17)
C2 H2 0.9500
C2 C3 1.3910(17)
C3 H3 0.9500
C3 C4 1.3844(18)
C4 H4A 0.9500
C4 C5 1.3877(16)
C5 H5 0.9500
C5 C6 1.3979(16)
C6 C7 1.4664(15)
C7 H7 0.9500
C7 C8 1.3324(16)
C8 H8 0.9500
C8 C9 1.4783(16)
O6 C30 1.2345(14)
N3 C25 1.3375(16)
N3 C29 1.3385(15)
N4 C30 1.3347(15)
N4 H4B 0.894(19)
N4 H4C 0.872(17)
C25 H25 0.9500
C25 C26 1.3839(16)
C26 H26 0.9500
C26 C27 1.3904(15)
C27 C28 1.3898(16)
C27 C30 1.5102(15)
C28 H28 0.9500
C28 C29 1.3869(16)
C29 H29 0.9500
O3 C15 1.2355(14)
N1 C10 1.3389(15)
N1 C14 1.3395(14)
N2 C15 1.3289(14)
N2 H2A 0.897(17)
N2 H2B 0.906(18)
C10 H10 0.9500
C10 C11 1.3862(16)
C11 H11 0.9500
C11 C12 1.3916(15)
C12 C13 1.3902(16)
C12 C15 1.5114(15)
C13 H13 0.9500
C13 C14 1.3888(16)
C14 H14 0.9500

loop_
_geom_hbond_atom_site_label_D
_geom_hbond_atom_site_label_H
_geom_hbond_atom_site_label_A
_geom_hbond_site_symmetry_A
_geom_hbond_distance_DH
_geom_hbond_distance_HA
_geom_hbond_distance_DA
_geom_hbond_angle_DHA
N2 H2A O6 . 0.897(17) 2.015(18) 2.9111(13) 176.4(14)
N4 H4B O3 . 0.894(19) 2.010(19) 2.9039(13) 179.2(16)
N4 H4C O2 1_465 0.872(17) 2.042(18) 2.9057(14) 170.8(15)
N2 H2B O5 1_645 0.906(18) 2.010(18) 2.9084(14) 171.2(15)
O1 H1 N1 . 0.97(2) 1.67(2) 2.6415(13) 175.7(18)
O4 H4 N3 . 0.98(2) 1.65(2) 2.6331(13) 175.8(18)

loop_
_geom_torsion_atom_site_label_1
_geom_torsion_atom_site_label_2
_geom_torsion_atom_site_label_3
_geom_torsion_atom_site_label_4
_geom_torsion
C16 C17 C18 C19 -0.32(17)
C16 C21 C22 C23 -12.75(18)
C17 C16 C21 C20 1.28(16)
C17 C16 C21 C22 -177.96(10)
C17 C18 C19 C20 1.60(17)
C18 C19 C20 C21 -1.45(17)
C19 C20 C21 C16 0.01(16)
C19 C20 C21 C22 179.27(10)
C20 C21 C22 C23 168.01(11)
C21 C16 C17 C18 -1.13(17)
C21 C22 C23 C24 179.18(10)
C22 C23 C24 O4 -3.18(16)
C22 C23 C24 O5 177.43(11)
C1 C2 C3 C4 0.44(18)
C1 C6 C7 C8 -5.52(18)
C2 C1 C6 C5 -1.36(16)
C2 C1 C6 C7 177.59(10)
C2 C3 C4 C5 -0.37(17)
C3 C4 C5 C6 -0.57(17)
C4 C5 C6 C1 1.43(16)
C4 C5 C6 C7 -177.56(10)
C5 C6 C7 C8 173.42(11)
C6 C1 C2 C3 0.44(17)
C6 C7 C8 C9 -178.73(10)
C7 C8 C9 O1 5.87(16)
C7 C8 C9 O2 -174.24(11)
N3 C25 C26 C27 -1.37(17)
C25 N3 C29 C28 0.67(17)
C25 C26 C27 C28 1.35(16)
C25 C26 C27 C30 -179.83(10)
C26 C27 C28 C29 -0.41(16)
C26 C27 C30 O6 -20.32(15)
C26 C27 C30 N4 159.89(10)
C27 C28 C29 N3 -0.63(17)
C28 C27 C30 O6 158.43(11)
C28 C27 C30 N4 -21.36(16)
C29 N3 C25 C26 0.35(17)
C30 C27 C28 C29 -179.15(10)
N1 C10 C11 C12 0.35(17)
C10 N1 C14 C13 0.35(16)
C10 C11 C12 C13 0.39(15)
C10 C11 C12 C15 -179.14(9)
C11 C12 C13 C14 -0.73(15)
C11 C12 C15 O3 17.43(15)
C11 C12 C15 N2 -163.17(10)
C12 C13 C14 N1 0.38(17)
C13 C12 C15 O3 -162.08(10)
C13 C12 C15 N2 17.32(15)
C14 N1 C10 C11 -0.72(16)
C15 C12 C13 C14 178.77(10)
